data_8103920
loop_
_publ_author_name
'Somer, M.'
'Peters, K.'
'Carrillo-Cabrera, W.'
'von Schnering, H.G.'
'Peters, E.M.'

_publ_section_title
;
 Crystal structure of dirubidium hydrogenphosphide, Rb2(PH)
;
_journal_name_full
;
Zeitschrift fuer Kristallographie - New Crystal Structures
;
_journal_page_first 299
_journal_page_last 299
_journal_volume 212
_journal_year 1997
_chemical_formula_sum 'H P Rb2'
_chemical_name_systematic 'Rb2 (P H)'
_space_group_IT_number 62
_symmetry_space_group_name_Hall '-P 2ac 2n'
_symmetry_space_group_name_H-M 'P n m a'
_cell_angle_alpha 90
_cell_angle_beta 90
_cell_angle_gamma 90
_cell_formula_units_Z 4
_cell_length_a 8.415
_cell_length_b 5.546
_cell_length_c 10.349
_cell_volume 482.984
_citation_journal_id_ASTM ZKNSFT
_cod_data_source_file Somer_ZKNSFT_1997_1977.cif
_cod_data_source_block H1P1Rb2
_cod_original_cell_volume 482.9836
_cod_original_formula_sum 'H1 P1 Rb2'
_cod_database_code 8103920

loop_
_symmetry_equiv_pos_as_xyz
x,y,z
-x+1/2,-y,z+1/2
x+1/2,-y+1/2,-z+1/2
-x,y+1/2,-z
-x,-y,-z
x-1/2,y,-z-1/2
-x-1/2,y-1/2,z-1/2
x,-y-1/2,z

loop_
_atom_site_label
_atom_site_type_symbol
_atom_site_fract_x
_atom_site_fract_y
_atom_site_fract_z
_atom_site_occupancy
_atom_site_U_iso_or_equiv
P1 P-3 0.24698 0.25 0.10428 1 0.0
Rb2 Rb+1 0.97867 0.25 0.68349 1 0.0
Rb1 Rb+1 0.844 0.25 0.0769 1 0.0
